data_7244434
loop_
_publ_author_name
'Chen, Catherine'
'Sommer, Charlotte'
'Thisgaard, Helge'
'McKee, Vickie'
'McKenzie, Christine J.'

_publ_section_title
;
 Facile transmetallation of [SbIII(DOTA)]&#x2212; renders it unsuitable
 for medical applications
;
_journal_issue 10
_journal_name_full 'RSC Advances'
_journal_page_first 5772
_journal_page_last 5781
_journal_paper_doi 10.1039/D2RA00642A
_journal_volume 12
_journal_year 2022
_chemical_formula_moiety 'C16 H24 Bi N4 O8, 2(H2.5 O)'
_chemical_formula_sum 'C16 H29 Bi N4 O10'
_chemical_formula_weight 646.41
_space_group_crystal_system tetragonal
_space_group_IT_number 85
_space_group_name_Hall '-P 4a'
_space_group_name_H-M_alt 'P 4/n :2'
_atom_sites_solution_hydrogens mixed
_atom_sites_solution_primary dual
_atom_sites_solution_secondary difmap
_audit_creation_date 2021-11-11
_audit_creation_method
;
Olex2 1.3
(compiled 2020.11.12 svn.r5f609507 for OlexSys, GUI svn.r6272)
;
_audit_update_record
;
2021-12-14 deposited with the CCDC.	2022-02-07 downloaded from the CCDC.
;
_cell_angle_alpha 90
_cell_angle_beta 90
_cell_angle_gamma 90
_cell_formula_units_Z 2
_cell_length_a 12.13250(10)
_cell_length_b 12.13250(10)
_cell_length_c 6.56530(10)
_cell_measurement_reflns_used 28818
_cell_measurement_temperature 100.00(10)
_cell_measurement_theta_max 30.3730
_cell_measurement_theta_min 3.5150
_cell_volume 966.396(19)
_computing_cell_refinement 'CrysAlisPro 1.171.40.81a (Rigaku OD, 2020)'
_computing_data_collection 'CrysAlisPro 1.171.40.81a (Rigaku OD, 2020)'
_computing_data_reduction 'CrysAlisPro 1.171.40.81a (Rigaku OD, 2020)'
_computing_molecular_graphics 'Mercury (Macrae at al., 2008)'
_computing_publication_material 'Olex2 (Dolomanov et al. 2009), PublCIF (Westrip, 2010)'
_computing_structure_refinement 'SHELXL-2018/3 (Sheldrick, 2015a)'
_computing_structure_solution 'SHELXT (Sheldrick 2015)'
_diffrn_ambient_environment N~2~
_diffrn_ambient_temperature 100.00(10)
_diffrn_detector 'CCD plate'
_diffrn_detector_area_resol_mean 5.2923
_diffrn_detector_type AtlasS2
_diffrn_measured_fraction_theta_full 0.999
_diffrn_measured_fraction_theta_max 0.983
_diffrn_measurement_details
;
List of Runs (angles in degrees, time in seconds):

  # Type    Start    End  Width  t~exp~   \w     \q     \k     \f   Frames
#--------------------------------------------------------------------------
  1  \w    -25.00  69.00   1.00    1.56    --   -3.94  19.00  90.00   94
  2  \w    -25.00  64.00   1.00    1.56    --   -3.94  57.00   0.00   89
  3  \w    -25.00  69.00   1.00    1.56    --   -3.94  19.00-150.00   94
  4  \w    -25.00  69.00   1.00    1.56    --   -3.94  19.00-180.00   94
  5  \w    -25.00  69.00   1.00    1.56    --   -3.94  19.00 -90.00   94
  6  \w    -25.00  69.00   1.00    1.56    --   -3.94  19.00  30.00   94
  7  \w    -25.00  64.00   1.00    1.56    --   -3.94  57.00-150.00   89
  8  \w    -25.00  69.00   1.00    1.56    --   -3.94  19.00 120.00   94
  9  \w    -36.00  71.00   1.00    1.56    --   -3.94  14.00 -24.04  107
 10  \w    -24.00   1.00   1.00    1.56    --    2.84 -99.00  90.00   25
 11  \w    -65.00  24.00   1.00    1.56    --    2.84 -57.00 120.00   89
 12  \w    -20.00  62.00   1.00    1.56    --   -3.94  38.00 -30.00   82
 13  \w    -24.00  32.00   1.00    1.56    --   -3.94 -99.00   0.00   56
;
_diffrn_measurement_device 'four-circle diffractometer'
_diffrn_measurement_device_type 'XtaLAB Synergy, Dualflex, AtlasS2'
_diffrn_measurement_method '\w scans'
_diffrn_orient_matrix_type 'CrysAlisPro convention (1999,Acta A55,543-557)'
_diffrn_orient_matrix_UB_11 -0.0139422000
_diffrn_orient_matrix_UB_12 0.0546784000
_diffrn_orient_matrix_UB_13 -0.0280549000
_diffrn_orient_matrix_UB_21 -0.0414880000
_diffrn_orient_matrix_UB_22 -0.0204956000
_diffrn_orient_matrix_UB_23 -0.0660872000
_diffrn_orient_matrix_UB_31 -0.0387886000
_diffrn_orient_matrix_UB_32 0.0022331000
_diffrn_orient_matrix_UB_33 0.0807498000
_diffrn_radiation_monochromator mirror
_diffrn_radiation_probe x-ray
_diffrn_radiation_type 'Mo K\a'
_diffrn_radiation_wavelength 0.71073
_diffrn_reflns_av_R_equivalents 0.0360
_diffrn_reflns_av_unetI/netI 0.0126
_diffrn_reflns_Laue_measured_fraction_full 0.999
_diffrn_reflns_Laue_measured_fraction_max 0.983
_diffrn_reflns_limit_h_max 17
_diffrn_reflns_limit_h_min -17
_diffrn_reflns_limit_k_max 17
_diffrn_reflns_limit_k_min -17
_diffrn_reflns_limit_l_max 9
_diffrn_reflns_limit_l_min -9
_diffrn_reflns_number 41527
_diffrn_reflns_point_group_measured_fraction_full 0.999
_diffrn_reflns_point_group_measured_fraction_max 0.983
_diffrn_reflns_theta_full 25.242
_diffrn_reflns_theta_max 30.579
_diffrn_reflns_theta_min 3.103
_diffrn_source 'micro-focus sealed X-ray tube'
_diffrn_source_type 'PhotonJet (Mo) X-ray Source'
_exptl_absorpt_coefficient_mu 9.190
_exptl_absorpt_correction_T_max 0.679
_exptl_absorpt_correction_T_min 0.366
_exptl_absorpt_correction_type gaussian
_exptl_absorpt_process_details
;
CrysAlisPro 1.171.40.81a (Rigaku Oxford Diffraction, 2020)
Numerical absorption correction based on gaussian integration over
a multifaceted crystal model
Empirical absorption correction using spherical harmonics,
implemented in SCALE3 ABSPACK scaling algorithm.
;
_exptl_crystal_colour colourless
_exptl_crystal_colour_primary colourless
_exptl_crystal_density_diffrn 2.221
_exptl_crystal_description block
_exptl_crystal_F_000 632
_exptl_crystal_recrystallization_method 'Crystallised from aqueous reaction mixture'
_exptl_crystal_size_max 0.139
_exptl_crystal_size_mid 0.076
_exptl_crystal_size_min 0.07
_refine_diff_density_max 0.514
_refine_diff_density_min -0.570
_refine_diff_density_rms 0.076
_refine_ls_extinction_coef 0.00091(19)
_refine_ls_extinction_expression Fc^*^=kFc[1+0.001xFc^2^\l^3^/sin(2\q)]^-1/4^
_refine_ls_extinction_method 'SHELXL-2018/3 (Sheldrick 2018)'
_refine_ls_goodness_of_fit_ref 1.116
_refine_ls_hydrogen_treatment mixed
_refine_ls_matrix_type full
_refine_ls_number_parameters 94
_refine_ls_number_reflns 1468
_refine_ls_number_restraints 66
_refine_ls_restrained_S_all 1.111
_refine_ls_R_factor_all 0.0116
_refine_ls_R_factor_gt 0.0109
_refine_ls_shift/su_max 0.003
_refine_ls_shift/su_mean 0.000
_refine_ls_structure_factor_coef Fsqd
_refine_ls_weighting_details 'w=1/[\s^2^(Fo^2^)+(0.0114P)^2^+0.4519P] where P=(Fo^2^+2Fc^2^)/3'
_refine_ls_weighting_scheme calc
_refine_ls_wR_factor_gt 0.0233
_refine_ls_wR_factor_ref 0.0235
_reflns_Friedel_coverage 0.000
_reflns_number_gt 1444
_reflns_number_total 1468
_reflns_threshold_expression 'I > 2\s(I)'
_cod_data_source_file d2ra00642a2.cif
_cod_data_source_block exp_851biph2
_cod_original_cell_volume 966.40(2)
_cod_original_sg_symbol_H-M 'P 4/n'
_cod_database_code 7244434
_shelx_shelxl_version_number 2018/3
_chemical_oxdiff_formula 'Bi C16 H24 N4 O8'
_shelx_space_group_comment
;
The symmetry employed for this shelxl refinement is uniquely defined
by the following loop, which should always be used as a source of
symmetry information in preference to the above space-group names.
They are only intended as comments.
;
_shelx_estimated_absorpt_t_max 0.566
_shelx_estimated_absorpt_t_min 0.362
_reflns_odcompleteness_completeness 99.81
_reflns_odcompleteness_iscentric 1
_reflns_odcompleteness_theta 26.32
_olex2_refinement_description
;
1. Fixed Uiso
 At 1.2 times of:
  All C(H,H) groups
 At 1.5 times of:
  All O(H,H) groups
2. Shared sites
{C3, C3'}
3. Restrained distances
 O5-H5A = O5-H5B
 0.83 with sigma of 0.02
 H5A-H5B
 1.35 with sigma of 0.02
4. Uiso/Uaniso restraints and constraints
Uanis(C3) = Uanis(C3')
5. Rigid body (RIGU) restrains
 All non-hydrogen atoms
 with sigma for 1-2 distances of 0.004 and sigma for 1-3 distances of 0.004
6. Same fragment restrains
{C3', C4', O1', O2'} sigma for 1-2: 0.02, 1-3: 0.04
as in
{C3, C4, O1, O2}
7. Others
 Sof(C3')=Sof(H3'A)=Sof(H3'B)=Sof(C4')=Sof(O1')=Sof(O2')=1-FVAR(1)
 Sof(C3)=Sof(H3A)=Sof(H3B)=Sof(C4)=Sof(O1)=Sof(O2)=FVAR(1)
 Fixed Sof: O5(0.5) H5B(0.75)
8.a Secondary CH2 refined with riding coordinates:
 C1(H1A,H1B), C2(H2A,H2B), C3(H3A,H3B), C3'(H3'A,H3'B)
;
_olex2_submission_special_instructions 'No special instructions were received'
_oxdiff_exptl_absorpt_empirical_details
;
Empirical correction (ABSPACK) includes:
- Absorption correction using spherical harmonics
- Frame scaling
;
_oxdiff_exptl_absorpt_empirical_full_max 1.256
_oxdiff_exptl_absorpt_empirical_full_min 0.845

loop_
_space_group_symop_operation_xyz
'x, y, z'
'-x+1/2, -y+1/2, z'
'-y+1/2, x, z'
'y, -x+1/2, z'
'-x, -y, -z'
'x-1/2, y-1/2, -z'
'y-1/2, -x, -z'
'-y, x-1/2, -z'

loop_
_atom_site_label
_atom_site_type_symbol
_atom_site_fract_x
_atom_site_fract_y
_atom_site_fract_z
_atom_site_U_iso_or_equiv
_atom_site_adp_type
_atom_site_occupancy
_atom_site_site_symmetry_order
_atom_site_calc_flag
_atom_site_refinement_flags_posn
_atom_site_refinement_flags_adp
_atom_site_refinement_flags_occupancy
_atom_site_disorder_assembly
_atom_site_disorder_group
Bi1 Bi 0.750000 0.750000 0.60023(2) 0.00722(4) Uani 1 4 d S T P A .
N1 N 0.81239(9) 0.58985(9) 0.82104(17) 0.0102(2) Uani 1 1 d . . . . .
C1 C 0.71473(11) 0.53239(11) 0.90904(19) 0.0111(2) Uani 1 1 d . . . . .
H1A H 0.738844 0.484803 1.023152 0.013 Uiso 1 1 calc R U . . .
H1B H 0.681078 0.484608 0.803800 0.013 Uiso 1 1 calc R U . . .
C2 C 0.62946(10) 0.61378(10) 0.9855(2) 0.0105(2) Uani 1 1 d . . . . .
H2A H 0.566111 0.572833 1.043001 0.013 Uiso 1 1 calc R U . . .
H2B H 0.662048 0.658795 1.095896 0.013 Uiso 1 1 calc R U . . .
C3 C 0.87106(11) 0.51392(11) 0.6816(2) 0.0142(3) Uani 0.765(10) 1 d D . P A 1
H3A H 0.877010 0.440373 0.745940 0.017 Uiso 0.765(10) 1 calc R U P A 1
H3B H 0.946619 0.541803 0.657358 0.017 Uiso 0.765(10) 1 calc R U P A 1
C4 C 0.8097(2) 0.5030(3) 0.4743(5) 0.0138(6) Uani 0.765(10) 1 d D . P A 1
O1 O 0.73476(15) 0.5719(3) 0.4302(3) 0.0163(5) Uani 0.765(10) 1 d D . P A 1
O2 O 0.84153(12) 0.4257(3) 0.3620(4) 0.0190(7) Uani 0.765(10) 1 d D . P A 1
C3' C 0.87106(11) 0.51392(11) 0.6816(2) 0.0142(3) Uani 0.235(10) 1 d D . P A 2
H3'A H 0.893396 0.447899 0.759976 0.017 Uiso 0.235(10) 1 calc R U P A 2
H3'B H 0.939271 0.550789 0.634587 0.017 Uiso 0.235(10) 1 calc R U P A 2
C4' C 0.8084(7) 0.4768(7) 0.4992(14) 0.007(2) Uiso 0.235(10) 1 d D . P A 2
O1' O 0.7344(5) 0.5377(7) 0.4393(10) 0.0094(16) Uiso 0.235(10) 1 d D . P A 2
O2' O 0.8455(4) 0.3889(6) 0.4224(12) 0.0108(14) Uiso 0.235(10) 1 d D . P A 2
O5 O 0.7378(6) 0.2650(5) 0.1964(3) 0.0217(10) Uani 0.5 1 d D . P . .
H5A H 0.750000 0.250000 0.091(2) 0.033 Uiso 1 2 d DS U P . .
H5B H 0.778(2) 0.305(2) 0.264(3) 0.033 Uiso 0.75 1 d D U P . .

loop_
_atom_site_aniso_label
_atom_site_aniso_U_11
_atom_site_aniso_U_22
_atom_site_aniso_U_33
_atom_site_aniso_U_23
_atom_site_aniso_U_13
_atom_site_aniso_U_12
Bi1 0.00855(4) 0.00855(4) 0.00456(5) 0.000 0.000 0.000
N1 0.0105(5) 0.0126(5) 0.0075(5) -0.0028(4) 0.0002(4) -0.0004(4)
C1 0.0113(6) 0.0110(6) 0.0111(6) 0.0004(5) -0.0005(5) -0.0013(5)
C2 0.0124(6) 0.0118(5) 0.0072(5) 0.0021(5) -0.0006(5) 0.0000(4)
C3 0.0137(6) 0.0158(6) 0.0130(6) -0.0056(5) 0.0005(5) 0.0022(5)
C4 0.0150(11) 0.0142(13) 0.0122(11) -0.0039(10) 0.0021(8) -0.0039(9)
O1 0.0186(8) 0.0204(13) 0.0099(7) -0.0011(8) -0.0020(5) 0.0002(7)
O2 0.0189(7) 0.0237(13) 0.0143(10) -0.0094(10) 0.0014(6) 0.0007(6)
C3' 0.0137(6) 0.0158(6) 0.0130(6) -0.0056(5) 0.0005(5) 0.0022(5)
O5 0.028(3) 0.022(3) 0.0144(8) 0.0067(12) -0.0039(13) -0.0119(18)

loop_
_atom_type_symbol
_atom_type_description
_atom_type_scat_dispersion_real
_atom_type_scat_dispersion_imag
_atom_type_scat_source
C C 0.0033 0.0016 'International Tables Vol C Tables 4.2.6.8 and 6.1.1.4'
H H 0.0000 0.0000 'International Tables Vol C Tables 4.2.6.8 and 6.1.1.4'
N N 0.0061 0.0033 'International Tables Vol C Tables 4.2.6.8 and 6.1.1.4'
O O 0.0106 0.0060 'International Tables Vol C Tables 4.2.6.8 and 6.1.1.4'
Bi Bi -4.1077 10.2566 'International Tables Vol C Tables 4.2.6.8 and 6.1.1.4'

loop_
_exptl_crystal_face_index_h
_exptl_crystal_face_index_k
_exptl_crystal_face_index_l
_exptl_crystal_face_perp_dist
-1 1 0 0.0779
0 0 -1 0.0444
1 1 0 0.0361
-1 -1 0 0.0340
0 0 1 0.0316
1 -1 0 0.0609

loop_
_geom_angle_atom_site_label_1
_geom_angle_atom_site_label_2
_geom_angle_atom_site_label_3
_geom_angle
_geom_angle_site_symmetry_1
_geom_angle_site_symmetry_3
_geom_angle_publ_flag
N1 Bi1 N1 70.98(2) . 3_655 ?
N1 Bi1 N1 70.98(2) 2_665 4_565 ?
N1 Bi1 N1 70.98(2) . 4_565 ?
N1 Bi1 N1 70.98(2) 3_655 2_665 ?
N1 Bi1 N1 110.38(5) . 2_665 ?
N1 Bi1 N1 110.38(5) 3_655 4_565 ?
O1 Bi1 N1 125.68(5) . 3_655 ?
O1 Bi1 N1 156.40(5) . 2_665 ?
O1 Bi1 N1 86.51(6) 4_565 2_665 ?
O1 Bi1 N1 66.79(7) 4_565 4_565 ?
O1 Bi1 N1 66.79(7) . . ?
O1 Bi1 N1 125.68(5) 3_655 2_665 ?
O1 Bi1 N1 125.68(5) 4_565 . ?
O1 Bi1 N1 86.51(6) 2_665 3_655 ?
O1 Bi1 N1 156.40(5) 2_665 . ?
O1 Bi1 N1 86.51(6) . 4_565 ?
O1 Bi1 N1 86.51(6) 3_655 . ?
O1 Bi1 N1 156.40(5) 4_565 3_655 ?
O1 Bi1 N1 66.79(7) 2_665 2_665 ?
O1 Bi1 N1 66.79(7) 3_655 3_655 ?
O1 Bi1 N1 125.68(5) 2_665 4_565 ?
O1 Bi1 N1 156.40(5) 3_655 4_565 ?
O1 Bi1 O1 77.92(6) . 3_655 ?
O1 Bi1 O1 77.92(6) 2_665 3_655 ?
O1 Bi1 O1 125.55(13) 4_565 3_655 ?
O1 Bi1 O1 125.55(13) . 2_665 ?
O1 Bi1 O1 77.92(5) 4_565 2_665 ?
O1 Bi1 O1 77.92(6) . 4_565 ?
C1 N1 Bi1 110.00(8) . . ?
C2 N1 Bi1 110.35(7) 3_655 . ?
C2 N1 C1 110.45(10) 3_655 . ?
C3 N1 Bi1 105.44(8) . . ?
C3 N1 C1 109.30(10) . . ?
C3 N1 C2 111.18(10) . 3_655 ?
C3' N1 Bi1 105.44(8) . . ?
C3' N1 C1 109.30(10) . . ?
N1 C1 H1A 109.3 . . ?
N1 C1 H1B 109.3 . . ?
N1 C1 C2 111.47(11) . . ?
H1A C1 H1B 108.0 . . ?
C2 C1 H1A 109.3 . . ?
C2 C1 H1B 109.3 . . ?
N1 C2 C1 111.94(10) 4_565 . ?
N1 C2 H2A 109.2 4_565 . ?
N1 C2 H2B 109.2 4_565 . ?
C1 C2 H2A 109.2 . . ?
C1 C2 H2B 109.2 . . ?
H2A C2 H2B 107.9 . . ?
N1 C3 H3A 109.4 . . ?
N1 C3 H3B 109.4 . . ?
N1 C3 C4 111.30(14) . . ?
H3A C3 H3B 108.0 . . ?
C4 C3 H3A 109.4 . . ?
C4 C3 H3B 109.4 . . ?
O1 C4 C3 119.1(2) . . ?
O2 C4 C3 115.5(2) . . ?
O2 C4 O1 125.4(2) . . ?
C4 O1 Bi1 115.14(15) . . ?
N1 C3' H3'A 108.3 . . ?
N1 C3' H3'B 108.3 . . ?
N1 C3' C4' 116.1(3) . . ?
H3'A C3' H3'B 107.4 . . ?
C4' C3' H3'A 108.3 . . ?
C4' C3' H3'B 108.3 . . ?
O1' C4' C3' 116.7(7) . . ?
O1' C4' O2' 129.9(8) . . ?
O2' C4' C3' 113.3(6) . . ?
H5A O5 H5B 123(2) . . ?

loop_
_geom_bond_atom_site_label_1
_geom_bond_atom_site_label_2
_geom_bond_distance
_geom_bond_site_symmetry_2
_geom_bond_publ_flag
Bi1 N1 2.5396(11) . ?
Bi1 N1 2.5396(11) 3_655 ?
Bi1 N1 2.5396(11) 4_565 ?
Bi1 N1 2.5396(11) 2_665 ?
Bi1 O1 2.439(3) . ?
Bi1 O1 2.439(3) 3_655 ?
Bi1 O1 2.439(3) 2_665 ?
Bi1 O1 2.439(3) 4_565 ?
N1 C1 1.4912(17) . ?
N1 C2 1.4829(16) 3_655 ?
N1 C3 1.4812(16) . ?
N1 C3' 1.4812(16) . ?
C1 H1A 0.9900 . ?
C1 H1B 0.9900 . ?
C1 C2 1.5157(18) . ?
C2 H2A 0.9900 . ?
C2 H2B 0.9900 . ?
C3 H3A 0.9900 . ?
C3 H3B 0.9900 . ?
C3 C4 1.557(3) . ?
C4 O1 1.268(4) . ?
C4 O2 1.254(3) . ?
C3' H3'A 0.9900 . ?
C3' H3'B 0.9900 . ?
C3' C4' 1.488(9) . ?
C4' O1' 1.228(9) . ?
C4' O2' 1.263(9) . ?
O5 H5A 0.733(15) . ?
O5 H5B 0.815(16) . ?

loop_
_geom_hbond_atom_site_label_D
_geom_hbond_atom_site_label_H
_geom_hbond_atom_site_label_A
_geom_hbond_distance_DH
_geom_hbond_distance_HA
_geom_hbond_distance_DA
_geom_hbond_angle_DHA
_geom_hbond_site_symmetry_A
_geom_hbond_publ_flag
O5 H5A O5 0.733(15) 1.899(17) 2.600(4) 160.1(5) 7_665 yes
O5 H5A O5 0.733(15) 1.899(17) 2.600(4) 160.1(5) 8_655 yes
O5 H5B O2 0.815(16) 1.779(18) 2.563(8) 161(3) . yes
O5 H5B O2' 0.815(16) 1.673(16) 2.484(9) 172(3) . yes

loop_
_geom_torsion_atom_site_label_1
_geom_torsion_atom_site_label_2
_geom_torsion_atom_site_label_3
_geom_torsion_atom_site_label_4
_geom_torsion
_geom_torsion_site_symmetry_1
_geom_torsion_site_symmetry_2
_geom_torsion_site_symmetry_3
_geom_torsion_site_symmetry_4
_geom_torsion_publ_flag
Bi1 N1 C1 C2 -43.14(11) . . . . ?
Bi1 N1 C3 C4 -41.43(19) . . . . ?
Bi1 N1 C3' C4' -55.0(5) . . . . ?
N1 C1 C2 N1 59.06(14) . . . 4_565 ?
N1 C3 C4 O1 14.0(3) . . . . ?
N1 C3 C4 O2 -167.3(2) . . . . ?
N1 C3' C4' O1' 25.2(9) . . . . ?
N1 C3' C4' O2' -158.9(5) . . . . ?
C1 N1 C3 C4 76.8(2) . . . . ?
C1 N1 C3' C4' 63.3(5) . . . . ?
C2 N1 C1 C2 78.91(13) 3_655 . . . ?
C2 N1 C3 C4 -161.03(19) 3_655 . . . ?
C2 N1 C3' C4' -174.5(4) 3_655 . . . ?
C3 N1 C1 C2 -158.46(10) . . . . ?
C3 C4 O1 Bi1 24.8(3) . . . . ?
O2 C4 O1 Bi1 -153.8(2) . . . . ?
C3' N1 C1 C2 -158.46(10) . . . . ?

loop_
_exptl_oxdiff_crystal_face_indexfrac_h
_exptl_oxdiff_crystal_face_indexfrac_k
_exptl_oxdiff_crystal_face_indexfrac_l
_exptl_oxdiff_crystal_face_x
_exptl_oxdiff_crystal_face_y
_exptl_oxdiff_crystal_face_z
-1.0000 1.0001 -0.0000 0.0686 0.0210 0.0410
0.0000 -0.0000 -1.0000 0.0281 0.0661 -0.0808
1.0000 1.0000 0.0000 0.0407 -0.0620 -0.0366
-1.0000 -1.0000 -0.0000 -0.0407 0.0620 0.0366
-0.0000 0.0000 1.0000 -0.0281 -0.0661 0.0808
1.0000 -1.0001 0.0000 -0.0686 -0.0210 -0.0410
